data_4110123
loop_
_publ_author_name
'Hiromitsu Maeda'
'Yohei Haketa'
'Takashi Nakanishi'

_publ_section_title
;
 Aryl-Substituted C3-Bridged Oligopyrroles as Anion Receptors for
 Formation of Supramolecular Organogels
;
_journal_name_full 'Journal of the American Chemical Society'
_journal_page_first 13661
_journal_page_last 13674
_journal_paper_doi 10.1021/ja074435z
_journal_volume 129
_journal_year 2007
_chemical_formula_moiety '2(C27 H25 B F2 N2 O2), C H2 Cl2'
_chemical_formula_sum 'C55 H52 B2 Cl2 F4 N4 O4'
_chemical_formula_weight 1001.53
_chemical_name_systematic
; 
 ? 
;
_space_group_IT_number 14
_symmetry_cell_setting monoclinic
_symmetry_Int_Tables_number 14
_symmetry_space_group_name_Hall '-P 2yn'
_symmetry_space_group_name_H-M 'P 1 21/n 1'
_atom_sites_solution_hydrogens geom
_atom_sites_solution_primary direct
_atom_sites_solution_secondary difmap
_audit_creation_method SHELXL-97
_cell_angle_alpha 90.00
_cell_angle_beta 101.722(15)
_cell_angle_gamma 90.00
_cell_formula_units_Z 4
_cell_length_a 14.768(6)
_cell_length_b 12.991(5)
_cell_length_c 26.114(10)
_cell_measurement_reflns_used 18949
_cell_measurement_temperature 123(2)
_cell_measurement_theta_max 27.6
_cell_measurement_theta_min 3.0
_cell_volume 4906(3)
_computing_cell_refinement PROCESS-AUTO
_computing_data_collection PROCESS-AUTO
_computing_data_reduction CrystalStructure
_computing_publication_material 'CrystalStructure 3.6.0'
_computing_structure_refinement 'SHELXL-97 (Sheldrick, 1997)'
_computing_structure_solution 'SHELXS-97 (Sheldrick, 1990)'
_diffrn_ambient_temperature 123(2)
_diffrn_detector_area_resol_mean 10.00
_diffrn_measured_fraction_theta_full 0.977
_diffrn_measured_fraction_theta_max 0.977
_diffrn_measurement_device_type 'Rigaku RAXIS-RAPID'
_diffrn_measurement_method \w
_diffrn_radiation_monochromator graphite
_diffrn_radiation_source 'fine-focus sealed tube'
_diffrn_radiation_type MoK\a
_diffrn_radiation_wavelength 0.71075
_diffrn_reflns_av_R_equivalents 0.1180
_diffrn_reflns_av_sigmaI/netI 0.1156
_diffrn_reflns_limit_h_max 19
_diffrn_reflns_limit_h_min -19
_diffrn_reflns_limit_k_max 16
_diffrn_reflns_limit_k_min -16
_diffrn_reflns_limit_l_max 33
_diffrn_reflns_limit_l_min -33
_diffrn_reflns_number 40940
_diffrn_reflns_theta_full 27.49
_diffrn_reflns_theta_max 27.49
_diffrn_reflns_theta_min 3.01
_exptl_absorpt_coefficient_mu 0.200
_exptl_absorpt_correction_T_max 0.9803
_exptl_absorpt_correction_T_min 0.8981
_exptl_absorpt_correction_type none
_exptl_crystal_colour yellow
_exptl_crystal_density_diffrn 1.356
_exptl_crystal_description prism
_exptl_crystal_F_000 2088
_exptl_crystal_size_max 0.55
_exptl_crystal_size_mid 0.30
_exptl_crystal_size_min 0.10
_refine_diff_density_max 0.450
_refine_diff_density_min -0.705
_refine_diff_density_rms 0.095
_refine_ls_extinction_method none
_refine_ls_goodness_of_fit_ref 1.016
_refine_ls_hydrogen_treatment constr
_refine_ls_matrix_type full
_refine_ls_number_parameters 641
_refine_ls_number_reflns 10988
_refine_ls_number_restraints 0
_refine_ls_restrained_S_all 1.016
_refine_ls_R_factor_all 0.1529
_refine_ls_R_factor_gt 0.0870
_refine_ls_shift/su_max 0.000
_refine_ls_shift/su_mean 0.000
_refine_ls_structure_factor_coef Fsqd
_refine_ls_weighting_details 'calc w=1/[\s^2^(Fo^2^)+(0.1378P)^2^+0.0000P] where P=(Fo^2^+2Fc^2^)/3'
_refine_ls_weighting_scheme calc
_refine_ls_wR_factor_gt 0.2129
_refine_ls_wR_factor_ref 0.2675
_reflns_number_gt 5721
_reflns_number_total 10988
_reflns_threshold_expression >2sigma(I)
_cod_data_source_file ja074435zsi20070702_110821_3.cif
_cod_data_source_block shelxl
_cod_original_sg_symbol_H-M 'P 21/n'
_cod_database_code 4110123

loop_
_symmetry_equiv_pos_as_xyz
'x, y, z'
'-x+1/2, y+1/2, -z+1/2'
'-x, -y, -z'
'x-1/2, -y-1/2, z-1/2'

loop_
_atom_site_label
_atom_site_type_symbol
_atom_site_fract_x
_atom_site_fract_y
_atom_site_fract_z
_atom_site_U_iso_or_equiv
_atom_site_adp_type
_atom_site_occupancy
_atom_site_symmetry_multiplicity
_atom_site_calc_flag
_atom_site_refinement_flags
Cl1 Cl -0.01358(9) 0.49838(9) 0.74637(5) 0.0478(3) Uani 1 1 d .
Cl2 Cl 0.09338(8) 0.31604(10) 0.78321(5) 0.0490(3) Uani 1 1 d .
F1 F -0.41120(18) 0.6828(2) 0.71178(11) 0.0475(7) Uani 1 1 d .
F2 F -0.27712(18) 0.66130(19) 0.77071(10) 0.0448(6) Uani 1 1 d .
F3 F 0.40285(17) 0.75184(18) 0.85170(10) 0.0408(6) Uani 1 1 d .
F4 F 0.51092(15) 0.6424(2) 0.89505(10) 0.0404(6) Uani 1 1 d .
O1 O -0.38835(19) 0.5326(2) 0.76007(11) 0.0315(6) Uani 1 1 d .
O2 O -0.30188(19) 0.5717(2) 0.69222(11) 0.0317(6) Uani 1 1 d .
O3 O 0.41535(18) 0.5866(2) 0.81833(11) 0.0325(6) Uani 1 1 d .
O4 O 0.35694(18) 0.6158(2) 0.89833(11) 0.0323(6) Uani 1 1 d .
N1 N -0.4576(2) 0.3986(2) 0.82221(13) 0.0294(7) Uani 1 1 d .
H1N H -0.4791 0.4616 0.8232 0.035 Uiso 1 1 calc R
N2 N -0.1979(2) 0.5179(3) 0.62331(13) 0.0298(7) Uani 1 1 d .
H2N H -0.2131 0.5834 0.6230 0.036 Uiso 1 1 calc R
N3 N 0.4017(2) 0.5032(3) 0.72106(13) 0.0317(7) Uani 1 1 d .
H3N H 0.4555 0.5330 0.7328 0.038 Uiso 1 1 calc R
N4 N 0.2308(2) 0.5796(3) 0.95944(13) 0.0320(7) Uani 1 1 d .
H4N H 0.2814 0.6101 0.9763 0.038 Uiso 1 1 calc R
C1 C -0.4852(3) 0.3157(3) 0.84715(16) 0.0305(8) Uani 1 1 d .
C2 C -0.4343(3) 0.2319(3) 0.83624(17) 0.0354(9) Uani 1 1 d .
H2 H -0.4383 0.1637 0.8488 0.042 Uiso 1 1 calc R
C3 C -0.3760(3) 0.2649(3) 0.80347(17) 0.0350(9) Uani 1 1 d .
H3 H -0.3339 0.2234 0.7895 0.042 Uiso 1 1 calc R
C4 C -0.3911(3) 0.3692(3) 0.79526(16) 0.0310(9) Uani 1 1 d .
C5 C -0.3561(3) 0.4374(3) 0.76175(15) 0.0279(8) Uani 1 1 d .
C6 C -0.2960(3) 0.4071(3) 0.73101(15) 0.0303(8) Uani 1 1 d .
H6 H -0.2693 0.3403 0.7349 0.036 Uiso 1 1 calc R
C7 C -0.2740(3) 0.4752(3) 0.69390(15) 0.0279(8) Uani 1 1 d .
C8 C -0.2225(3) 0.4456(3) 0.65635(15) 0.0292(8) Uani 1 1 d .
C9 C -0.1869(3) 0.3532(3) 0.64364(16) 0.0321(9) Uani 1 1 d .
H9 H -0.1934 0.2887 0.6596 0.038 Uiso 1 1 calc R
C10 C -0.1399(3) 0.3706(3) 0.60357(17) 0.0339(9) Uani 1 1 d .
H10 H -0.1084 0.3203 0.5874 0.041 Uiso 1 1 calc R
C11 C -0.1472(3) 0.4747(3) 0.59137(15) 0.0303(9) Uani 1 1 d .
C12 C -0.5600(3) 0.3202(3) 0.87642(16) 0.0307(9) Uani 1 1 d .
C13 C -0.6454(3) 0.2764(3) 0.85408(16) 0.0323(9) Uani 1 1 d .
C14 C -0.7149(3) 0.2776(3) 0.88349(18) 0.0371(10) Uani 1 1 d .
H14 H -0.7734 0.2476 0.8695 0.045 Uiso 1 1 calc R
C15 C -0.6993(3) 0.3220(3) 0.93270(18) 0.0394(10) Uani 1 1 d .
H15 H -0.7473 0.3234 0.9520 0.047 Uiso 1 1 calc R
C16 C -0.6149(3) 0.3639(3) 0.95370(17) 0.0370(10) Uani 1 1 d .
H16 H -0.6047 0.3936 0.9876 0.044 Uiso 1 1 calc R
C17 C -0.5443(3) 0.3634(3) 0.92598(17) 0.0336(9) Uani 1 1 d .
C18 C -0.6643(3) 0.2299(4) 0.80050(17) 0.0402(10) Uani 1 1 d .
H18A H -0.7277 0.2035 0.7923 0.048 Uiso 1 1 calc R
H18B H -0.6208 0.1734 0.7993 0.048 Uiso 1 1 calc R
H18C H -0.6566 0.2825 0.7748 0.048 Uiso 1 1 calc R
C19 C -0.4507(3) 0.4062(3) 0.95076(18) 0.0392(10) Uani 1 1 d .
H19A H -0.4526 0.4335 0.9855 0.047 Uiso 1 1 calc R
H19B H -0.4342 0.4615 0.9288 0.047 Uiso 1 1 calc R
H19C H -0.4043 0.3513 0.9541 0.047 Uiso 1 1 calc R
C20 C -0.1092(3) 0.5386(3) 0.55417(16) 0.0304(8) Uani 1 1 d .
C21 C -0.1694(3) 0.5811(4) 0.51103(17) 0.0396(10) Uani 1 1 d .
C22 C -0.1348(3) 0.6489(4) 0.47877(17) 0.0406(10) Uani 1 1 d .
H22 H -0.1755 0.6799 0.4500 0.049 Uiso 1 1 calc R
C23 C -0.0417(3) 0.6716(3) 0.48822(17) 0.0374(10) Uani 1 1 d .
H23 H -0.0183 0.7185 0.4661 0.045 Uiso 1 1 calc R
C24 C 0.0178(3) 0.6263(3) 0.52985(16) 0.0335(9) Uani 1 1 d .
H24 H 0.0820 0.6414 0.5355 0.040 Uiso 1 1 calc R
C25 C -0.0138(3) 0.5594(3) 0.56359(16) 0.0332(9) Uani 1 1 d .
C26 C -0.2707(3) 0.5528(5) 0.4987(2) 0.0657(16) Uani 1 1 d .
H26A H -0.2838 0.5048 0.5253 0.079 Uiso 1 1 calc R
H26B H -0.2859 0.5200 0.4642 0.079 Uiso 1 1 calc R
H26C H -0.3082 0.6150 0.4987 0.079 Uiso 1 1 calc R
C27 C 0.0511(3) 0.5133(3) 0.60904(17) 0.0352(9) Uani 1 1 d .
H27A H 0.0166 0.4683 0.6284 0.042 Uiso 1 1 calc R
H27B H 0.0810 0.5683 0.6321 0.042 Uiso 1 1 calc R
H27C H 0.0982 0.4730 0.5965 0.042 Uiso 1 1 calc R
C28 C 0.3796(3) 0.4473(3) 0.67597(16) 0.0350(9) Uani 1 1 d .
C29 C 0.2890(3) 0.4152(4) 0.67162(17) 0.0409(10) Uani 1 1 d .
H29 H 0.2548 0.3753 0.6438 0.049 Uiso 1 1 calc R
C30 C 0.2564(3) 0.4507(3) 0.71443(17) 0.0373(10) Uani 1 1 d .
H30 H 0.1965 0.4393 0.7213 0.045 Uiso 1 1 calc R
C31 C 0.3273(3) 0.5060(3) 0.74550(16) 0.0306(9) Uani 1 1 d .
C32 C 0.3335(3) 0.5503(3) 0.79570(16) 0.0311(9) Uani 1 1 d .
C33 C 0.2613(3) 0.5493(3) 0.82185(16) 0.0332(9) Uani 1 1 d .
H33 H 0.2009 0.5305 0.8040 0.040 Uiso 1 1 calc R
C34 C 0.2773(3) 0.5760(3) 0.87456(16) 0.0322(9) Uani 1 1 d .
C35 C 0.2121(3) 0.5569(3) 0.90656(16) 0.0325(9) Uani 1 1 d .
C36 C 0.1253(3) 0.5108(3) 0.89588(17) 0.0367(10) Uani 1 1 d .
H36 H 0.0937 0.4868 0.8627 0.044 Uiso 1 1 calc R
C37 C 0.0932(3) 0.5059(4) 0.94176(18) 0.0391(10) Uani 1 1 d .
H37 H 0.0353 0.4784 0.9455 0.047 Uiso 1 1 calc R
C38 C 0.1595(3) 0.5478(3) 0.98163(17) 0.0346(9) Uani 1 1 d .
C39 C 0.4461(3) 0.4271(3) 0.64211(16) 0.0322(9) Uani 1 1 d .
C40 C 0.4663(3) 0.5039(3) 0.60840(17) 0.0349(9) Uani 1 1 d .
C41 C 0.5294(3) 0.4833(4) 0.57718(19) 0.0421(11) Uani 1 1 d .
H41 H 0.5428 0.5345 0.5538 0.051 Uiso 1 1 calc R
C42 C 0.5734(3) 0.3883(4) 0.57964(17) 0.0411(10) Uani 1 1 d .
H42 H 0.6181 0.3753 0.5589 0.049 Uiso 1 1 calc R
C43 C 0.5517(3) 0.3127(4) 0.61260(18) 0.0420(10) Uani 1 1 d .
H43 H 0.5809 0.2474 0.6135 0.050 Uiso 1 1 calc R
C44 C 0.4889(3) 0.3298(3) 0.64410(17) 0.0374(10) Uani 1 1 d .
C45 C 0.4193(3) 0.6069(4) 0.6054(2) 0.0462(11) Uani 1 1 d .
H45A H 0.3771 0.6086 0.6300 0.055 Uiso 1 1 calc R
H45B H 0.3841 0.6183 0.5698 0.055 Uiso 1 1 calc R
H45C H 0.4659 0.6612 0.6146 0.055 Uiso 1 1 calc R
C46 C 0.4666(3) 0.2462(4) 0.6791(2) 0.0481(11) Uani 1 1 d .
H46A H 0.4210 0.2715 0.6986 0.058 Uiso 1 1 calc R
H46B H 0.5231 0.2259 0.7038 0.058 Uiso 1 1 calc R
H46C H 0.4414 0.1866 0.6580 0.058 Uiso 1 1 calc R
C47 C 0.1571(3) 0.5666(3) 1.03712(16) 0.0336(9) Uani 1 1 d .
C48 C 0.1151(3) 0.6567(4) 1.05020(19) 0.0443(11) Uani 1 1 d .
C49 C 0.1115(4) 0.6748(4) 1.1021(2) 0.0527(13) Uani 1 1 d .
H49 H 0.0856 0.7372 1.1116 0.063 Uiso 1 1 calc R
C50 C 0.1448(3) 0.6038(4) 1.13954(19) 0.0502(13) Uani 1 1 d .
H50 H 0.1415 0.6168 1.1749 0.060 Uiso 1 1 calc R
C51 C 0.1834(4) 0.5134(4) 1.12658(19) 0.0521(13) Uani 1 1 d .
H51 H 0.2046 0.4637 1.1529 0.063 Uiso 1 1 calc R
C52 C 0.1914(3) 0.4942(4) 1.07546(17) 0.0415(10) Uani 1 1 d .
C53 C 0.0690(5) 0.7292(4) 1.0079(2) 0.0726(18) Uani 1 1 d .
H53A H 0.0786 0.7045 0.9739 0.087 Uiso 1 1 calc R
H53B H 0.0958 0.7981 1.0146 0.087 Uiso 1 1 calc R
H53C H 0.0026 0.7321 1.0076 0.087 Uiso 1 1 calc R
C54 C 0.2347(4) 0.3958(4) 1.0613(2) 0.0610(15) Uani 1 1 d .
H54A H 0.2346 0.3955 1.0238 0.073 Uiso 1 1 calc R
H54B H 0.1992 0.3369 1.0699 0.073 Uiso 1 1 calc R
H54C H 0.2985 0.3912 1.0811 0.073 Uiso 1 1 calc R
C55 C 0.0000(3) 0.3656(4) 0.73738(18) 0.0412(10) Uani 1 1 d .
H55A H -0.0574 0.3293 0.7409 0.049 Uiso 1 1 calc R
H55B H 0.0105 0.3530 0.7016 0.049 Uiso 1 1 calc R
B1 B -0.3437(3) 0.6136(4) 0.73378(19) 0.0324(10) Uani 1 1 d .
B2 B 0.4225(3) 0.6512(4) 0.86625(19) 0.0343(10) Uani 1 1 d .

loop_
_atom_site_aniso_label
_atom_site_aniso_U_11
_atom_site_aniso_U_22
_atom_site_aniso_U_33
_atom_site_aniso_U_23
_atom_site_aniso_U_13
_atom_site_aniso_U_12
Cl1 0.0531(7) 0.0404(6) 0.0497(7) -0.0009(5) 0.0098(5) -0.0008(5)
Cl2 0.0354(6) 0.0511(7) 0.0576(7) 0.0108(6) 0.0030(5) -0.0033(5)
F1 0.0521(15) 0.0423(15) 0.0557(16) 0.0163(12) 0.0289(13) 0.0197(12)
F2 0.0530(16) 0.0396(14) 0.0467(15) -0.0077(12) 0.0221(12) -0.0148(12)
F3 0.0497(14) 0.0274(12) 0.0498(15) -0.0005(11) 0.0207(12) -0.0036(11)
F4 0.0293(12) 0.0492(15) 0.0440(14) -0.0075(12) 0.0107(10) -0.0032(11)
O1 0.0341(14) 0.0237(13) 0.0405(16) 0.0011(12) 0.0164(12) -0.0012(11)
O2 0.0372(15) 0.0247(14) 0.0367(15) 0.0029(12) 0.0160(12) 0.0017(12)
O3 0.0292(14) 0.0301(15) 0.0392(15) -0.0045(12) 0.0093(12) -0.0052(12)
O4 0.0304(14) 0.0323(15) 0.0360(15) -0.0019(12) 0.0112(12) -0.0028(12)
N1 0.0279(16) 0.0252(16) 0.0389(18) 0.0021(14) 0.0157(14) 0.0005(13)
N2 0.0306(17) 0.0285(17) 0.0329(17) 0.0015(14) 0.0124(14) -0.0007(14)
N3 0.0287(16) 0.0349(18) 0.0332(18) -0.0049(15) 0.0100(14) -0.0047(14)
N4 0.0290(16) 0.0335(18) 0.0337(17) -0.0026(15) 0.0070(14) -0.0037(14)
C1 0.0288(19) 0.027(2) 0.038(2) -0.0001(17) 0.0111(17) -0.0016(16)
C2 0.034(2) 0.026(2) 0.050(2) 0.0086(18) 0.0179(19) 0.0037(17)
C3 0.032(2) 0.030(2) 0.046(2) 0.0019(19) 0.0174(18) 0.0029(17)
C4 0.0295(19) 0.027(2) 0.041(2) 0.0009(17) 0.0168(17) 0.0009(16)
C5 0.0263(18) 0.028(2) 0.0303(19) -0.0012(16) 0.0066(15) -0.0003(16)
C6 0.0308(19) 0.028(2) 0.034(2) 0.0009(17) 0.0106(16) -0.0013(16)
C7 0.0249(18) 0.028(2) 0.0305(19) 0.0011(16) 0.0046(15) -0.0035(15)
C8 0.0278(19) 0.030(2) 0.031(2) -0.0004(16) 0.0089(16) -0.0034(16)
C9 0.030(2) 0.027(2) 0.041(2) 0.0004(17) 0.0105(17) 0.0029(16)
C10 0.031(2) 0.033(2) 0.040(2) -0.0046(18) 0.0138(17) -0.0004(17)
C11 0.0279(19) 0.036(2) 0.0287(19) -0.0039(17) 0.0099(16) -0.0004(17)
C12 0.0303(19) 0.0249(19) 0.039(2) 0.0032(17) 0.0126(17) 0.0000(16)
C13 0.031(2) 0.028(2) 0.039(2) 0.0041(18) 0.0118(17) 0.0003(17)
C14 0.028(2) 0.037(2) 0.049(3) 0.005(2) 0.0138(18) 0.0003(18)
C15 0.035(2) 0.039(2) 0.048(3) 0.006(2) 0.0180(19) 0.0089(19)
C16 0.041(2) 0.033(2) 0.041(2) 0.0008(19) 0.0163(19) 0.0031(18)
C17 0.034(2) 0.027(2) 0.042(2) 0.0021(17) 0.0119(18) 0.0009(17)
C18 0.034(2) 0.042(2) 0.044(2) 0.002(2) 0.0070(19) -0.0025(19)
C19 0.038(2) 0.038(2) 0.043(2) -0.001(2) 0.0108(19) -0.0070(19)
C20 0.033(2) 0.030(2) 0.031(2) -0.0001(17) 0.0114(16) 0.0006(16)
C21 0.038(2) 0.045(3) 0.038(2) 0.000(2) 0.0136(19) -0.001(2)
C22 0.044(2) 0.041(2) 0.037(2) 0.007(2) 0.0098(19) 0.007(2)
C23 0.048(2) 0.034(2) 0.034(2) 0.0006(18) 0.0156(19) -0.0020(19)
C24 0.036(2) 0.033(2) 0.036(2) -0.0023(18) 0.0159(17) -0.0037(18)
C25 0.036(2) 0.029(2) 0.037(2) -0.0067(18) 0.0132(18) 0.0002(17)
C26 0.039(3) 0.097(5) 0.060(3) 0.022(3) 0.006(2) -0.008(3)
C27 0.032(2) 0.035(2) 0.038(2) -0.0020(18) 0.0080(18) -0.0008(18)
C28 0.035(2) 0.040(2) 0.031(2) -0.0024(18) 0.0083(17) -0.0060(19)
C29 0.034(2) 0.051(3) 0.038(2) -0.008(2) 0.0107(18) -0.007(2)
C30 0.029(2) 0.045(3) 0.040(2) 0.003(2) 0.0108(17) -0.0011(19)
C31 0.0283(19) 0.032(2) 0.036(2) -0.0006(17) 0.0147(17) -0.0006(16)
C32 0.0286(19) 0.0248(19) 0.040(2) 0.0030(17) 0.0066(17) 0.0014(16)
C33 0.0259(19) 0.036(2) 0.038(2) -0.0027(18) 0.0088(17) -0.0013(17)
C34 0.031(2) 0.027(2) 0.038(2) -0.0008(17) 0.0061(17) -0.0016(17)
C35 0.031(2) 0.036(2) 0.033(2) -0.0042(18) 0.0110(17) 0.0014(17)
C36 0.032(2) 0.043(2) 0.036(2) -0.0008(19) 0.0104(18) -0.0037(18)
C37 0.028(2) 0.049(3) 0.044(2) 0.001(2) 0.0153(18) -0.0035(19)
C38 0.031(2) 0.038(2) 0.038(2) 0.0036(19) 0.0151(18) 0.0019(18)
C39 0.0265(19) 0.040(2) 0.032(2) -0.0086(18) 0.0107(16) -0.0035(17)
C40 0.032(2) 0.037(2) 0.036(2) -0.0064(19) 0.0102(18) -0.0044(18)
C41 0.040(2) 0.044(3) 0.046(3) -0.006(2) 0.017(2) -0.010(2)
C42 0.035(2) 0.053(3) 0.037(2) -0.011(2) 0.0125(18) 0.000(2)
C43 0.040(2) 0.040(2) 0.046(3) -0.007(2) 0.010(2) 0.004(2)
C44 0.039(2) 0.037(2) 0.038(2) -0.0062(19) 0.0089(18) -0.0026(19)
C45 0.048(3) 0.038(2) 0.057(3) 0.004(2) 0.022(2) 0.001(2)
C46 0.053(3) 0.041(3) 0.051(3) 0.003(2) 0.014(2) 0.000(2)
C47 0.030(2) 0.039(2) 0.036(2) -0.0005(19) 0.0167(17) -0.0016(18)
C48 0.050(3) 0.042(3) 0.044(3) -0.005(2) 0.016(2) 0.000(2)
C49 0.057(3) 0.056(3) 0.050(3) -0.012(3) 0.021(2) 0.001(3)
C50 0.040(2) 0.074(4) 0.040(3) -0.010(3) 0.016(2) 0.002(2)
C51 0.050(3) 0.069(4) 0.039(3) 0.006(2) 0.012(2) 0.007(3)
C52 0.036(2) 0.054(3) 0.035(2) 0.004(2) 0.0097(19) 0.003(2)
C53 0.112(5) 0.046(3) 0.066(4) 0.011(3) 0.032(4) 0.025(3)
C54 0.073(4) 0.061(3) 0.052(3) 0.015(3) 0.021(3) 0.027(3)
C55 0.038(2) 0.045(3) 0.040(2) 0.006(2) 0.0055(19) 0.000(2)
B1 0.034(2) 0.026(2) 0.041(3) 0.002(2) 0.017(2) 0.0000(19)
B2 0.038(2) 0.032(2) 0.037(2) -0.006(2) 0.018(2) -0.008(2)

loop_
_atom_type_symbol
_atom_type_description
_atom_type_scat_dispersion_real
_atom_type_scat_dispersion_imag
_atom_type_scat_source
C C 0.0033 0.0016 'International Tables Vol C Tables 4.2.6.8 and 6.1.1.4'
H H 0.0000 0.0000 'International Tables Vol C Tables 4.2.6.8 and 6.1.1.4'
O O 0.0106 0.0060 'International Tables Vol C Tables 4.2.6.8 and 6.1.1.4'
N N 0.0061 0.0033 'International Tables Vol C Tables 4.2.6.8 and 6.1.1.4'
B B 0.0013 0.0007 'International Tables Vol C Tables 4.2.6.8 and 6.1.1.4'
F F 0.0171 0.0103 'International Tables Vol C Tables 4.2.6.8 and 6.1.1.4'
Cl Cl 0.1484 0.1585 'International Tables Vol C Tables 4.2.6.8 and 6.1.1.4'

loop_
_geom_angle_atom_site_label_1
_geom_angle_atom_site_label_2
_geom_angle_atom_site_label_3
_geom_angle
C5 O1 B1 119.2(3)
C7 O2 B1 120.5(3)
C32 O3 B2 118.6(3)
C34 O4 B2 118.7(3)
C1 N1 C4 109.9(3)
C1 N1 H1N 125.1
C4 N1 H1N 125.1
C11 N2 C8 110.8(3)
C11 N2 H2N 124.6
C8 N2 H2N 124.6
C28 N3 C31 109.8(3)
C28 N3 H3N 125.1
C31 N3 H3N 125.1
C38 N4 C35 110.1(3)
C38 N4 H4N 125.0
C35 N4 H4N 125.0
N1 C1 C2 107.1(3)
N1 C1 C12 123.2(3)
C2 C1 C12 129.5(4)
C1 C2 C3 108.2(4)
C1 C2 H2 125.9
C3 C2 H2 125.9
C4 C3 C2 107.2(4)
C4 C3 H3 126.4
C2 C3 H3 126.4
N1 C4 C3 107.6(3)
N1 C4 C5 122.1(4)
C3 C4 C5 129.9(4)
O1 C5 C6 121.4(4)
O1 C5 C4 115.6(3)
C6 C5 C4 123.0(4)
C5 C6 C7 119.6(4)
C5 C6 H6 120.2
C7 C6 H6 120.2
O2 C7 C6 120.7(4)
O2 C7 C8 116.4(3)
C6 C7 C8 122.9(4)
N2 C8 C9 106.3(3)
N2 C8 C7 120.0(4)
C9 C8 C7 133.7(4)
C8 C9 C10 108.3(4)
C8 C9 H9 125.8
C10 C9 H9 125.8
C9 C10 C11 107.7(4)
C9 C10 H10 126.2
C11 C10 H10 126.2
N2 C11 C10 106.8(3)
N2 C11 C20 120.5(4)
C10 C11 C20 132.7(4)
C17 C12 C13 121.3(4)
C17 C12 C1 120.2(4)
C13 C12 C1 118.5(4)
C12 C13 C14 117.8(4)
C12 C13 C18 122.4(4)
C14 C13 C18 119.9(4)
C15 C14 C13 120.7(4)
C15 C14 H14 119.6
C13 C14 H14 119.6
C16 C15 C14 120.3(4)
C16 C15 H15 119.9
C14 C15 H15 119.9
C15 C16 C17 120.6(4)
C15 C16 H16 119.7
C17 C16 H16 119.7
C16 C17 C12 119.3(4)
C16 C17 C19 119.7(4)
C12 C17 C19 120.9(4)
C13 C18 H18A 109.5
C13 C18 H18B 109.5
H18A C18 H18B 109.5
C13 C18 H18C 109.5
H18A C18 H18C 109.5
H18B C18 H18C 109.5
C17 C19 H19A 109.5
C17 C19 H19B 109.5
H19A C19 H19B 109.5
C17 C19 H19C 109.5
H19A C19 H19C 109.5
H19B C19 H19C 109.5
C21 C20 C25 121.0(4)
C21 C20 C11 119.3(4)
C25 C20 C11 119.7(4)
C22 C21 C20 119.2(4)
C22 C21 C26 119.8(4)
C20 C21 C26 121.0(4)
C23 C22 C21 120.3(4)
C23 C22 H22 119.9
C21 C22 H22 119.9
C22 C23 C24 120.0(4)
C22 C23 H23 120.0
C24 C23 H23 120.0
C23 C24 C25 121.7(4)
C23 C24 H24 119.1
C25 C24 H24 119.1
C24 C25 C20 117.7(4)
C24 C25 C27 120.9(4)
C20 C25 C27 121.4(4)
C21 C26 H26A 109.5
C21 C26 H26B 109.5
H26A C26 H26B 109.5
C21 C26 H26C 109.5
H26A C26 H26C 109.5
H26B C26 H26C 109.5
C25 C27 H27A 109.5
C25 C27 H27B 109.5
H27A C27 H27B 109.5
C25 C27 H27C 109.5
H27A C27 H27C 109.5
H27B C27 H27C 109.5
N3 C28 C29 106.8(4)
N3 C28 C39 122.7(3)
C29 C28 C39 130.4(4)
C30 C29 C28 108.8(4)
C30 C29 H29 125.6
C28 C29 H29 125.6
C29 C30 C31 107.5(4)
C29 C30 H30 126.3
C31 C30 H30 126.3
N3 C31 C30 107.1(4)
N3 C31 C32 122.0(3)
C30 C31 C32 130.6(4)
O3 C32 C33 120.8(4)
O3 C32 C31 116.2(3)
C33 C32 C31 122.9(4)
C32 C33 C34 119.6(4)
C32 C33 H33 120.2
C34 C33 H33 120.2
O4 C34 C33 121.3(4)
O4 C34 C35 116.0(4)
C33 C34 C35 122.6(4)
N4 C35 C36 106.4(4)
N4 C35 C34 121.9(4)
C36 C35 C34 131.7(4)
C37 C36 C35 108.2(4)
C37 C36 H36 125.9
C35 C36 H36 125.9
C36 C37 C38 108.6(4)
C36 C37 H37 125.7
C38 C37 H37 125.7
N4 C38 C37 106.7(4)
N4 C38 C47 122.7(4)
C37 C38 C47 130.4(4)
C40 C39 C44 120.7(4)
C40 C39 C28 120.2(4)
C44 C39 C28 119.1(4)
C41 C40 C39 119.2(4)
C41 C40 C45 120.1(4)
C39 C40 C45 120.8(4)
C40 C41 C42 120.6(4)
C40 C41 H41 119.7
C42 C41 H41 119.7
C43 C42 C41 119.5(4)
C43 C42 H42 120.2
C41 C42 H42 120.2
C44 C43 C42 121.7(4)
C44 C43 H43 119.1
C42 C43 H43 119.1
C43 C44 C39 118.3(4)
C43 C44 C46 120.4(4)
C39 C44 C46 121.4(4)
C40 C45 H45A 109.5
C40 C45 H45B 109.5
H45A C45 H45B 109.5
C40 C45 H45C 109.5
H45A C45 H45C 109.5
H45B C45 H45C 109.5
C44 C46 H46A 109.5
C44 C46 H46B 109.5
H46A C46 H46B 109.5
C44 C46 H46C 109.5
H46A C46 H46C 109.5
H46B C46 H46C 109.5
C52 C47 C48 120.3(4)
C52 C47 C38 121.0(4)
C48 C47 C38 118.6(4)
C49 C48 C47 119.1(4)
C49 C48 C53 120.7(5)
C47 C48 C53 120.1(4)
C50 C49 C48 120.5(5)
C50 C49 H49 119.8
C48 C49 H49 119.8
C49 C50 C51 120.6(5)
C49 C50 H50 119.7
C51 C50 H50 119.7
C50 C51 C52 120.7(5)
C50 C51 H51 119.6
C52 C51 H51 119.6
C51 C52 C47 118.7(4)
C51 C52 C54 120.8(4)
C47 C52 C54 120.5(4)
C48 C53 H53A 109.5
C48 C53 H53B 109.5
H53A C53 H53B 109.5
C48 C53 H53C 109.5
H53A C53 H53C 109.5
H53B C53 H53C 109.5
C52 C54 H54A 109.5
C52 C54 H54B 109.5
H54A C54 H54B 109.5
C52 C54 H54C 109.5
H54A C54 H54C 109.5
H54B C54 H54C 109.5
Cl2 C55 Cl1 111.4(2)
Cl2 C55 H55A 109.4
Cl1 C55 H55A 109.4
Cl2 C55 H55B 109.4
Cl1 C55 H55B 109.4
H55A C55 H55B 108.0
F2 B1 F1 110.6(4)
F2 B1 O2 109.8(3)
F1 B1 O2 108.2(4)
F2 B1 O1 108.5(4)
F1 B1 O1 107.7(3)
O2 B1 O1 112.0(3)
F4 B2 F3 110.7(4)
F4 B2 O4 108.9(4)
F3 B2 O4 109.0(4)
F4 B2 O3 108.1(3)
F3 B2 O3 109.1(4)
O4 B2 O3 111.0(3)

loop_
_geom_bond_atom_site_label_1
_geom_bond_atom_site_label_2
_geom_bond_distance
Cl1 C55 1.758(5)
Cl2 C55 1.754(4)
F1 B1 1.378(5)
F2 B1 1.377(6)
F3 B2 1.377(5)
F4 B2 1.373(6)
O1 C5 1.323(5)
O1 B1 1.482(5)
O2 C7 1.318(5)
O2 B1 1.459(5)
O3 C32 1.320(5)
O3 B2 1.492(5)
O4 C34 1.318(5)
O4 B2 1.476(5)
N1 C1 1.364(5)
N1 C4 1.373(5)
N1 H1N 0.8800
N2 C11 1.350(5)
N2 C8 1.373(5)
N2 H2N 0.8800
N3 C28 1.365(5)
N3 C31 1.380(5)
N3 H3N 0.8800
N4 C38 1.366(5)
N4 C35 1.384(5)
N4 H4N 0.8800
C1 C2 1.385(6)
C1 C12 1.466(5)
C2 C3 1.400(6)
C2 H2 0.9500
C3 C4 1.383(6)
C3 H3 0.9500
C4 C5 1.415(5)
C5 C6 1.370(5)
C6 C7 1.397(5)
C6 H6 0.9500
C7 C8 1.411(6)
C8 C9 1.378(5)
C9 C10 1.387(6)
C9 H9 0.9500
C10 C11 1.389(6)
C10 H10 0.9500
C11 C20 1.473(6)
C12 C17 1.386(6)
C12 C13 1.398(6)
C13 C14 1.401(6)
C13 C18 1.497(6)
C14 C15 1.385(6)
C14 H14 0.9500
C15 C16 1.368(6)
C15 H15 0.9500
C16 C17 1.385(6)
C16 H16 0.9500
C17 C19 1.509(6)
C18 H18A 0.9800
C18 H18B 0.9800
C18 H18C 0.9800
C19 H19A 0.9800
C19 H19B 0.9800
C19 H19C 0.9800
C20 C21 1.399(6)
C20 C25 1.405(6)
C21 C22 1.386(6)
C21 C26 1.511(6)
C22 C23 1.380(6)
C22 H22 0.9500
C23 C24 1.383(6)
C23 H23 0.9500
C24 C25 1.385(6)
C24 H24 0.9500
C25 C27 1.491(6)
C26 H26A 0.9800
C26 H26B 0.9800
C26 H26C 0.9800
C27 H27A 0.9800
C27 H27B 0.9800
C27 H27C 0.9800
C28 C29 1.384(6)
C28 C39 1.473(6)
C29 C30 1.383(6)
C29 H29 0.9500
C30 C31 1.387(6)
C30 H30 0.9500
C31 C32 1.417(6)
C32 C33 1.378(6)
C33 C34 1.392(6)
C33 H33 0.9500
C34 C35 1.420(6)
C35 C36 1.390(6)
C36 C37 1.377(6)
C36 H36 0.9500
C37 C38 1.387(6)
C37 H37 0.9500
C38 C47 1.477(6)
C39 C40 1.402(6)
C39 C44 1.409(6)
C40 C41 1.383(6)
C40 C45 1.503(6)
C41 C42 1.390(7)
C41 H41 0.9500
C42 C43 1.386(7)
C42 H42 0.9500
C43 C44 1.377(6)
C43 H43 0.9500
C44 C46 1.499(6)
C45 H45A 0.9800
C45 H45B 0.9800
C45 H45C 0.9800
C46 H46A 0.9800
C46 H46B 0.9800
C46 H46C 0.9800
C47 C52 1.392(6)
C47 C48 1.399(6)
C48 C49 1.388(7)
C48 C53 1.505(7)
C49 C50 1.361(7)
C49 H49 0.9500
C50 C51 1.377(7)
C50 H50 0.9500
C51 C52 1.387(7)
C51 H51 0.9500
C52 C54 1.507(7)
C53 H53A 0.9800
C53 H53B 0.9800
C53 H53C 0.9800
C54 H54A 0.9800
C54 H54B 0.9800
C54 H54C 0.9800
C55 H55A 0.9900
C55 H55B 0.9900

loop_
_geom_torsion_atom_site_label_1
_geom_torsion_atom_site_label_2
_geom_torsion_atom_site_label_3
_geom_torsion_atom_site_label_4
_geom_torsion
C4 N1 C1 C2 0.7(5)
C4 N1 C1 C12 -175.8(4)
N1 C1 C2 C3 -0.9(5)
C12 C1 C2 C3 175.3(4)
C1 C2 C3 C4 0.8(5)
C1 N1 C4 C3 -0.2(5)
C1 N1 C4 C5 173.9(4)
C2 C3 C4 N1 -0.4(5)
C2 C3 C4 C5 -173.8(4)
B1 O1 C5 C6 -13.7(5)
B1 O1 C5 C4 169.1(4)
N1 C4 C5 O1 3.1(6)
C3 C4 C5 O1 175.8(4)
N1 C4 C5 C6 -174.0(4)
C3 C4 C5 C6 -1.4(7)
O1 C5 C6 C7 -5.5(6)
C4 C5 C6 C7 171.5(4)
B1 O2 C7 C6 9.4(5)
B1 O2 C7 C8 -171.1(3)
C5 C6 C7 O2 7.9(6)
C5 C6 C7 C8 -171.6(4)
C11 N2 C8 C9 -1.1(4)
C11 N2 C8 C7 178.5(3)
O2 C7 C8 N2 5.0(5)
C6 C7 C8 N2 -175.5(4)
O2 C7 C8 C9 -175.5(4)
C6 C7 C8 C9 4.0(7)
N2 C8 C9 C10 0.8(4)
C7 C8 C9 C10 -178.7(4)
C8 C9 C10 C11 -0.3(5)
C8 N2 C11 C10 0.9(4)
C8 N2 C11 C20 -177.1(3)
C9 C10 C11 N2 -0.4(4)
C9 C10 C11 C20 177.3(4)
N1 C1 C12 C17 -77.3(5)
C2 C1 C12 C17 107.1(5)
N1 C1 C12 C13 105.3(5)
C2 C1 C12 C13 -70.3(6)
C17 C12 C13 C14 0.0(6)
C1 C12 C13 C14 177.4(4)
C17 C12 C13 C18 179.6(4)
C1 C12 C13 C18 -3.0(6)
C12 C13 C14 C15 0.8(6)
C18 C13 C14 C15 -178.8(4)
C13 C14 C15 C16 -1.1(6)
C14 C15 C16 C17 0.6(6)
C15 C16 C17 C12 0.2(6)
C15 C16 C17 C19 -177.5(4)
C13 C12 C17 C16 -0.5(6)
C1 C12 C17 C16 -177.8(4)
C13 C12 C17 C19 177.2(4)
C1 C12 C17 C19 -0.1(6)
N2 C11 C20 C21 -70.1(5)
C10 C11 C20 C21 112.5(5)
N2 C11 C20 C25 107.3(4)
C10 C11 C20 C25 -70.1(6)
C25 C20 C21 C22 -3.4(7)
C11 C20 C21 C22 174.0(4)
C25 C20 C21 C26 175.6(5)
C11 C20 C21 C26 -7.1(7)
C20 C21 C22 C23 2.0(7)
C26 C21 C22 C23 -177.0(5)
C21 C22 C23 C24 0.4(7)
C22 C23 C24 C25 -1.4(7)
C23 C24 C25 C20 0.0(6)
C23 C24 C25 C27 -178.5(4)
C21 C20 C25 C24 2.3(6)
C11 C20 C25 C24 -175.0(4)
C21 C20 C25 C27 -179.1(4)
C11 C20 C25 C27 3.5(6)
C31 N3 C28 C29 0.6(5)
C31 N3 C28 C39 -177.6(4)
N3 C28 C29 C30 -0.6(5)
C39 C28 C29 C30 177.5(4)
C28 C29 C30 C31 0.4(5)
C28 N3 C31 C30 -0.4(5)
C28 N3 C31 C32 173.8(4)
C29 C30 C31 N3 0.0(5)
C29 C30 C31 C32 -173.5(4)
B2 O3 C32 C33 -15.9(5)
B2 O3 C32 C31 168.8(4)
N3 C31 C32 O3 -1.5(6)
C30 C31 C32 O3 171.1(4)
N3 C31 C32 C33 -176.7(4)
C30 C31 C32 C33 -4.1(7)
O3 C32 C33 C34 -7.3(6)
C31 C32 C33 C34 167.7(4)
B2 O4 C34 C33 12.1(6)
B2 O4 C34 C35 -171.4(4)
C32 C33 C34 O4 9.4(6)
C32 C33 C34 C35 -166.8(4)
C38 N4 C35 C36 0.8(5)
C38 N4 C35 C34 -176.1(4)
O4 C34 C35 N4 0.5(6)
C33 C34 C35 N4 176.9(4)
O4 C34 C35 C36 -175.5(4)
C33 C34 C35 C36 0.9(7)
N4 C35 C36 C37 -0.2(5)
C34 C35 C36 C37 176.3(4)
C35 C36 C37 C38 -0.6(5)
C35 N4 C38 C37 -1.2(5)
C35 N4 C38 C47 -176.5(4)
C36 C37 C38 N4 1.1(5)
C36 C37 C38 C47 175.9(4)
N3 C28 C39 C40 -77.8(5)
C29 C28 C39 C40 104.3(6)
N3 C28 C39 C44 102.1(5)
C29 C28 C39 C44 -75.7(6)
C44 C39 C40 C41 -0.4(6)
C28 C39 C40 C41 179.6(4)
C44 C39 C40 C45 178.7(4)
C28 C39 C40 C45 -1.3(6)
C39 C40 C41 C42 -1.0(6)
C45 C40 C41 C42 179.9(4)
C40 C41 C42 C43 1.9(7)
C41 C42 C43 C44 -1.5(7)
C42 C43 C44 C39 0.2(6)
C42 C43 C44 C46 179.7(4)
C40 C39 C44 C43 0.8(6)
C28 C39 C44 C43 -179.2(4)
C40 C39 C44 C46 -178.8(4)
C28 C39 C44 C46 1.2(6)
N4 C38 C47 C52 -92.5(5)
C37 C38 C47 C52 93.4(6)
N4 C38 C47 C48 90.8(5)
C37 C38 C47 C48 -83.3(6)
C52 C47 C48 C49 2.6(7)
C38 C47 C48 C49 179.3(4)
C52 C47 C48 C53 -173.4(5)
C38 C47 C48 C53 3.4(7)
C47 C48 C49 C50 -2.8(8)
C53 C48 C49 C50 173.1(5)
C48 C49 C50 C51 0.6(8)
C49 C50 C51 C52 1.9(8)
C50 C51 C52 C47 -2.1(8)
C50 C51 C52 C54 179.2(5)
C48 C47 C52 C51 -0.2(7)
C38 C47 C52 C51 -176.8(4)
C48 C47 C52 C54 178.6(5)
C38 C47 C52 C54 1.9(7)
C7 O2 B1 F2 94.2(4)
C7 O2 B1 F1 -145.0(3)
C7 O2 B1 O1 -26.3(5)
C5 O1 B1 F2 -92.9(4)
C5 O1 B1 F1 147.4(3)
C5 O1 B1 O2 28.4(5)
C34 O4 B2 F4 -151.3(3)
C34 O4 B2 F3 87.8(4)
C34 O4 B2 O3 -32.4(5)
C32 O3 B2 F4 153.9(3)
C32 O3 B2 F3 -85.7(4)
C32 O3 B2 O4 34.5(5)
